data_4511569
loop_
_publ_author_name
'Carlucci, Lucia'
'Ciani, Gianfranco'
'Proserpio, Davide M.'

_publ_section_title
;
 Parallel and Inclined (1D \\rightarrow 2D) Interlacing Modes in New
 Polyrotaxane Frameworks [M2(bix)3(SO4)2] [M = Zn(II), Cd(II); Bix =
 1,4-Bis(imidazol-1-ylmethyl)benzene]
;
_journal_issue 1
_journal_name_full 'Crystal Growth &amp; Design'
_journal_page_first 37
_journal_paper_doi 10.1021/cg049794+
_journal_volume 5
_journal_year 2005
_chemical_formula_sum 'C42 H58 N12 O16 S2 Zn2'
_chemical_formula_weight 1181.86
_space_group_IT_number 14
_symmetry_cell_setting monoclinic
_symmetry_space_group_name_Hall '-P 2yn'
_symmetry_space_group_name_H-M 'P 1 21/n 1'
_atom_sites_solution_hydrogens geom
_atom_sites_solution_primary direct
_atom_sites_solution_secondary difmap
_cell_angle_alpha 90.00
_cell_angle_beta 92.420(5)
_cell_angle_gamma 90.00
_cell_formula_units_Z 4
_cell_length_a 15.796(3)
_cell_length_b 13.704(3)
_cell_length_c 24.555(4)
_cell_measurement_reflns_used 984
_cell_measurement_temperature 293(2)
_cell_measurement_theta_max 18
_cell_measurement_theta_min 3
_cell_volume 5310.6(18)
_computing_molecular_graphics SCHAKAL
_computing_structure_refinement 'SHELXL-97 (Sheldrick, 1997)'
_computing_structure_solution SIR92
_diffrn_ambient_temperature 293(2)
_diffrn_detector_type CCD_plate
_diffrn_measured_fraction_theta_full 0.999
_diffrn_measured_fraction_theta_max 0.999
_diffrn_measurement_device SMART
_diffrn_measurement_method omega-scan
_diffrn_radiation_monochromator graphite
_diffrn_radiation_source 'fine-focus sealed tube'
_diffrn_radiation_type MoK\a
_diffrn_radiation_wavelength 0.71073
_diffrn_reflns_av_R_equivalents 0.1887
_diffrn_reflns_av_sigmaI/netI 0.1197
_diffrn_reflns_limit_h_max 18
_diffrn_reflns_limit_h_min -18
_diffrn_reflns_limit_k_max 15
_diffrn_reflns_limit_k_min -15
_diffrn_reflns_limit_l_max 28
_diffrn_reflns_limit_l_min -28
_diffrn_reflns_number 53828
_diffrn_reflns_theta_full 24.01
_diffrn_reflns_theta_max 24.01
_diffrn_reflns_theta_min 1.50
_diffrn_standards_decay_% 3
_exptl_absorpt_coefficient_mu 1.059
_exptl_absorpt_correction_T_max 1.00
_exptl_absorpt_correction_T_min 0.91
_exptl_absorpt_correction_type sadabs
_exptl_crystal_colour colourless
_exptl_crystal_density_diffrn 1.478
_exptl_crystal_density_method 'not measured'
_exptl_crystal_description plate
_exptl_crystal_F_000 2456
_exptl_crystal_size_max 0.48
_exptl_crystal_size_mid 0.12
_exptl_crystal_size_min 0.01
_refine_diff_density_max 1.379
_refine_diff_density_min -0.539
_refine_diff_density_rms 0.130
_refine_ls_extinction_coef 0.0064(9)
_refine_ls_extinction_expression Fc^*^=kFc[1+0.001xFc^2^\l^3^/sin(2\q)]^-1/4^
_refine_ls_extinction_method SHELXL
_refine_ls_goodness_of_fit_all 1.020
_refine_ls_hydrogen_treatment mixed
_refine_ls_matrix_type full
_refine_ls_number_parameters 628
_refine_ls_number_reflns 8345
_refine_ls_number_restraints 73
_refine_ls_restrained_S_all 1.033
_refine_ls_R_factor_all 0.1816
_refine_ls_R_factor_obs 0.0884
_refine_ls_shift/su_max 0.008
_refine_ls_shift/su_mean 0.000
_refine_ls_structure_factor_coef Fsqd
_refine_ls_weighting_details 'calc w=1/[\s^2^(Fo^2^)+(0.1744P)^2^+4.4636P] where P=(Fo^2^+2Fc^2^)/3'
_refine_ls_weighting_scheme calc
_refine_ls_wR_factor_all 0.3106
_refine_ls_wR_factor_obs 0.2376
_reflns_number_observed 4003
_reflns_number_total 8345
_reflns_observed_criterion >2sigma(I)
_cod_data_source_file cg049794%2Bsi20040625_103550.cif
_cod_data_source_block 1
_cod_depositor_comments
;
The following automatic conversions were performed:

'_symmetry_cell_setting' value 'Monoclinic' changed to 'monoclinic'
according to
/usr/data/users/saulius/automatic-downloads/retrospective/ACS/lib/dictionaries/cif_core.dic
dictionary named 'cif_core.dic' version 2.4.2 from 2011-04-26.

Automatic conversion script
Id: cif_fix_values 2281 2013-09-26 08:29:07Z andrius 
;
_cod_original_cell_volume 5310.6(17)
_cod_original_sg_symbol_H-M 'P2(1)/n  '
_cod_database_code 4511569
_diffrn_measurement_domega 0.30
_diffrn_measurement_rtime 43

loop_
_symmetry_equiv_pos_as_xyz
'x, y, z'
'-x+1/2, y+1/2, -z+1/2'
'-x, -y, -z'
'x-1/2, -y-1/2, z-1/2'

loop_
_atom_site_label
_atom_site_type_symbol
_atom_site_fract_x
_atom_site_fract_y
_atom_site_fract_z
_atom_site_U_iso_or_equiv
_atom_site_adp_type
_atom_site_occupancy
_atom_site_symmetry_multiplicity
_atom_site_calc_flag
_atom_site_refinement_flags
Zn1 Zn 0.70446(8) 0.36213(8) 0.25151(5) 0.0560(5) Uani 1 1 d .
Zn2 Zn 0.73780(8) 1.01848(9) -0.01717(5) 0.0609(5) Uani 1 1 d .
S1 S 0.7257(3) 0.2542(2) 0.14539(12) 0.0806(11) Uani 1 1 d D
S2 S 0.7833(2) 0.9211(3) -0.12802(13) 0.0770(9) Uani 1 1 d D
N13 N 0.5335(5) 0.9496(5) 0.0758(3) 0.048(2) Uani 1 1 d .
N12 N 0.5175(6) 0.5710(6) 0.2743(3) 0.057(2) Uani 1 1 d .
N32 N 0.7528(6) 0.1747(6) 0.3826(4) 0.058(2) Uani 1 1 d .
C110 C 0.4821(6) 0.8841(7) 0.1635(4) 0.052(3) Uani 1 1 d .
N14 N 0.6370(5) 0.9686(6) 0.0210(3) 0.053(2) Uani 1 1 d .
N11 N 0.6032(6) 0.4481(6) 0.2581(3) 0.059(2) Uani 1 1 d .
C112 C 0.4175(7) 0.8778(8) 0.2000(4) 0.059(3) Uani 1 1 d .
H112 H 0.3715 0.9203 0.1969 0.071 Uiso 1 1 calc R
C18 C 0.4767(7) 0.9653(7) 0.1218(4) 0.056(3) Uani 1 1 d .
H110 H 0.4187 0.9707 0.1075 0.068 Uiso 1 1 calc R
H19 H 0.4916 1.0265 0.1396 0.068 Uiso 1 1 calc R
N23 N 0.9659(6) 0.9212(6) 0.0482(4) 0.058(2) Uani 1 1 d .
C15 C 0.5226(7) 0.8805(7) 0.0358(4) 0.060(3) Uani 1 1 d .
H15 H 0.4793 0.8346 0.0324 0.072 Uiso 1 1 calc R
N35 N 1.2206(6) 0.3432(6) 0.4606(4) 0.059(2) Uani 1 1 d .
N34 N 1.1773(6) 0.1921(6) 0.4573(4) 0.062(2) Uani 1 1 d .
N24 N 0.8448(6) 0.9915(6) 0.0254(4) 0.057(2) Uani 1 1 d .
C36 C 1.1924(7) 0.2691(8) 0.4882(5) 0.064(3) Uani 1 1 d .
H36 H 1.1841 0.2708 0.5254 0.077 Uiso 1 1 calc R
O13 O 0.7371(8) 0.3408(6) 0.1154(4) 0.126(4) Uani 1 1 d D
C26 C 0.8974(7) 0.9200(7) 0.0135(4) 0.057(3) Uani 1 1 d .
H26 H 0.8884 0.8753 -0.0147 0.068 Uiso 1 1 calc R
C210 C 1.0213(7) 0.7650(8) 0.0847(5) 0.062(3) Uani 1 1 d .
N31 N 0.7180(5) 0.2877(6) 0.3216(3) 0.052(2) Uani 1 1 d .
O21 O 0.7299(5) 0.9369(7) -0.0821(3) 0.103(3) Uani 1 1 d D
C39 C 0.8755(8) 0.0849(8) 0.4235(5) 0.068(3) Uani 1 1 d .
C111 C 0.4217(7) 0.8078(8) 0.2411(4) 0.065(3) Uani 1 1 d .
H111 H 0.3793 0.8055 0.2662 0.078 Uiso 1 1 calc R
C29 C 1.0065(7) 0.6039(8) 0.1525(6) 0.067(3) Uani 1 1 d .
C113 C 0.5475(7) 0.7484(8) 0.2066(5) 0.065(3) Uani 1 1 d .
H113 H 0.5916 0.7034 0.2081 0.078 Uiso 1 1 calc R
N22 N 0.9264(6) 0.5061(6) 0.2185(4) 0.063(2) Uani 1 1 d .
N21 N 0.8046(6) 0.4493(6) 0.2445(4) 0.058(2) Uani 1 1 d .
C17 C 0.4916(8) 0.6686(7) 0.2912(5) 0.066(3) Uani 1 1 d .
H17 H 0.5316 0.6919 0.3193 0.079 Uiso 1 1 calc R
H18 H 0.4366 0.6640 0.3071 0.079 Uiso 1 1 calc R
C114 C 0.5461(7) 0.8156(8) 0.1671(4) 0.065(3) Uani 1 1 d .
H114 H 0.5885 0.8163 0.1420 0.078 Uiso 1 1 calc R
C19 C 0.4866(7) 0.7425(7) 0.2452(4) 0.056(3) Uani 1 1 d .
C37 C 0.7813(8) 0.0810(8) 0.4074(5) 0.078(4) Uani 1 1 d .
H38 H 0.7707 0.0284 0.3816 0.094 Uiso 1 1 calc R
H37 H 0.7492 0.0679 0.4394 0.094 Uiso 1 1 calc R
C14 C 0.5872(7) 0.8923(7) 0.0025(4) 0.060(3) Uani 1 1 d .
H14 H 0.5967 0.8547 -0.0281 0.072 Uiso 1 1 calc R
C33 C 0.7404(6) 0.1961(7) 0.3306(5) 0.056(3) Uani 1 1 d .
H33 H 0.7469 0.1509 0.3029 0.067 Uiso 1 1 calc R
C27 C 1.0054(8) 0.5143(9) 0.1899(6) 0.087(4) Uani 1 1 d .
H27 H 1.0131 0.4560 0.1683 0.105 Uiso 1 1 calc R
H28 H 1.0525 0.5185 0.2165 0.105 Uiso 1 1 calc R
O11 O 0.6808(7) 0.2734(7) 0.1942(4) 0.128(4) Uani 1 1 d D
C24 C 0.8828(7) 1.0413(8) 0.0689(5) 0.060(3) Uani 1 1 d .
H24 H 0.8610 1.0965 0.0853 0.072 Uiso 1 1 calc R
C314 C 0.9863(9) 0.1316(8) 0.4883(5) 0.071(3) Uani 1 1 d .
H314 H 1.0025 0.1601 0.5215 0.085 Uiso 1 1 calc R
C313 C 0.9027(8) 0.1272(7) 0.4721(5) 0.072(3) Uani 1 1 d .
H313 H 0.8627 0.1537 0.4946 0.086 Uiso 1 1 calc R
C13 C 0.5982(7) 0.5372(7) 0.2782(4) 0.058(3) Uani 1 1 d .
H13 H 0.6439 0.5722 0.2932 0.069 Uiso 1 1 calc R
C38 C 1.1393(8) 0.0992(8) 0.4729(6) 0.086(4) Uani 1 1 d .
H39 H 1.1451 0.0916 0.5122 0.103 Uiso 1 1 calc R
H310 H 1.1695 0.0459 0.4564 0.103 Uiso 1 1 calc R
C312 C 1.0209(9) 0.0503(10) 0.4066(5) 0.083(4) Uani 1 1 d .
H312 H 1.0611 0.0253 0.3838 0.100 Uiso 1 1 calc R
C22 C 0.9045(8) 0.5618(8) 0.2601(5) 0.070(3) Uani 1 1 d .
H22 H 0.9351 0.6144 0.2745 0.085 Uiso 1 1 calc R
C310 C 1.0466(8) 0.0937(8) 0.4553(6) 0.072(3) Uani 1 1 d .
C28 C 1.0357(7) 0.8499(8) 0.0479(5) 0.073(3) Uani 1 1 d .
H210 H 1.0882 0.8820 0.0594 0.087 Uiso 1 1 calc R
H29 H 1.0418 0.8263 0.0110 0.087 Uiso 1 1 calc R
C23 C 0.8654(8) 0.4401(8) 0.2095(5) 0.062(3) Uani 1 1 d .
H23 H 0.8656 0.3934 0.1821 0.075 Uiso 1 1 calc R
C32 C 0.7388(8) 0.2601(9) 0.4089(5) 0.072(3) Uani 1 1 d .
H32 H 0.7436 0.2695 0.4464 0.086 Uiso 1 1 calc R
C21 C 0.8277(8) 0.5271(8) 0.2780(5) 0.066(3) Uani 1 1 d .
H21 H 0.7977 0.5514 0.3068 0.079 Uiso 1 1 calc R
C311 C 0.9365(10) 0.0439(10) 0.3921(6) 0.089(4) Uani 1 1 d .
H311 H 0.9199 0.0111 0.3602 0.107 Uiso 1 1 calc R
C25 C 0.9563(8) 0.9973(9) 0.0836(5) 0.066(3) Uani 1 1 d .
H25 H 0.9934 1.0150 0.1123 0.080 Uiso 1 1 calc R
C16 C 0.6025(7) 1.0002(7) 0.0660(4) 0.054(3) Uani 1 1 d .
H16 H 0.6238 1.0509 0.0877 0.065 Uiso 1 1 calc R
C11 C 0.5202(8) 0.4233(9) 0.2406(5) 0.075(3) Uani 1 1 d .
H11 H 0.5031 0.3643 0.2250 0.090 Uiso 1 1 calc R
C31 C 0.7174(7) 0.3273(8) 0.3728(5) 0.064(3) Uani 1 1 d .
H31 H 0.7039 0.3917 0.3807 0.077 Uiso 1 1 calc R
C212 C 0.9806(9) 0.6825(10) 0.0673(5) 0.090(4) Uani 1 1 d .
H212 H 0.9585 0.6795 0.0317 0.108 Uiso 1 1 calc R
C12 C 0.4708(8) 0.4983(9) 0.2503(5) 0.074(3) Uani 1 1 d .
H12 H 0.4129 0.5011 0.2419 0.089 Uiso 1 1 calc R
C211 C 0.9712(10) 0.6024(10) 0.1015(6) 0.095(4) Uani 1 1 d .
H211 H 0.9407 0.5482 0.0892 0.114 Uiso 1 1 calc R
C213 C 1.0424(10) 0.6875(11) 0.1713(6) 0.105(5) Uani 1 1 d .
H213 H 1.0603 0.6921 0.2078 0.126 Uiso 1 1 calc R
C35 C 1.2227(8) 0.3126(9) 0.4071(5) 0.078(4) Uani 1 1 d .
H35 H 1.2382 0.3502 0.3776 0.093 Uiso 1 1 calc R
C34 C 1.1982(9) 0.2185(9) 0.4051(6) 0.086(4) Uani 1 1 d .
H34 H 1.1958 0.1786 0.3744 0.103 Uiso 1 1 calc R
C214 C 1.0528(10) 0.7664(11) 0.1371(6) 0.105(5) Uani 1 1 d .
H214 H 1.0818 0.8212 0.1501 0.126 Uiso 1 1 calc R
O12 O 0.6884(10) 0.1801(7) 0.1158(4) 0.203(8) Uani 1 1 d D
O24 O 0.8429(8) 0.9973(8) -0.1304(6) 0.160(6) Uani 1 1 d D
O22 O 0.8238(9) 0.8308(7) -0.1217(6) 0.205(8) Uani 1 1 d D
O23 O 0.7294(9) 0.9195(15) -0.1748(4) 0.219(8) Uani 1 1 d D
O14 O 0.8086(7) 0.2221(10) 0.1674(7) 0.222(8) Uani 1 1 d D
O1W O 0.2560(11) 0.6317(12) 0.2230(7) 0.198(6) Uiso 1 1 d .
O2W O 0.2058(12) 0.8464(14) 0.2342(8) 0.222(8) Uiso 1 1 d .
O3W O 0.5022(15) 0.2363(17) 0.1165(10) 0.270(10) Uiso 1 1 d .
O4W O 0.0519(12) 0.3056(15) 0.0893(8) 0.230(8) Uiso 1 1 d .
O5W O 0.8779(15) 0.3657(17) 0.0507(10) 0.263(10) Uiso 1 1 d .
O6W O 0.8543(18) 0.5135(18) -0.0377(11) 0.298(12) Uiso 1 1 d .
O7W O 0.237(2) 0.484(2) 0.1536(14) 0.362(16) Uiso 1 1 d .
O8W O 0.247(2) 0.298(3) 0.0564(14) 0.379(16) Uiso 1 1 d .

loop_
_atom_site_aniso_label
_atom_site_aniso_U_11
_atom_site_aniso_U_22
_atom_site_aniso_U_33
_atom_site_aniso_U_23
_atom_site_aniso_U_13
_atom_site_aniso_U_12
Zn1 0.0739(9) 0.0422(7) 0.0522(8) 0.0010(5) 0.0052(6) -0.0021(6)
Zn2 0.0572(8) 0.0607(8) 0.0651(9) 0.0144(6) 0.0057(6) 0.0014(6)
S1 0.150(3) 0.0407(16) 0.0507(18) -0.0018(13) 0.0034(19) 0.0057(18)
S2 0.079(2) 0.083(2) 0.070(2) -0.0152(17) 0.0068(17) 0.0114(18)
N13 0.049(5) 0.045(5) 0.050(5) 0.004(4) 0.006(4) -0.003(4)
N12 0.072(6) 0.045(5) 0.054(5) 0.012(4) 0.010(4) -0.002(5)
N32 0.073(6) 0.044(5) 0.059(6) 0.014(4) 0.008(5) -0.005(4)
C110 0.057(7) 0.049(6) 0.049(6) 0.002(5) 0.009(5) -0.010(5)
N14 0.063(6) 0.047(5) 0.049(5) -0.001(4) 0.006(4) 0.000(4)
N11 0.076(7) 0.042(5) 0.057(5) 0.005(4) 0.003(5) -0.001(4)
C112 0.065(7) 0.058(7) 0.056(7) -0.005(5) 0.014(5) 0.021(5)
C18 0.074(7) 0.044(6) 0.052(6) 0.008(5) 0.009(5) 0.003(5)
N23 0.061(6) 0.055(5) 0.057(6) 0.016(5) 0.012(5) 0.003(4)
C15 0.066(7) 0.052(6) 0.061(7) -0.013(5) -0.002(6) -0.012(5)
N35 0.069(6) 0.058(6) 0.051(5) -0.007(5) 0.004(4) 0.001(4)
N34 0.075(6) 0.056(6) 0.056(6) 0.006(5) -0.004(5) 0.003(5)
N24 0.061(6) 0.052(5) 0.057(6) 0.010(4) 0.011(4) 0.006(4)
C36 0.079(8) 0.067(8) 0.046(6) 0.002(6) -0.004(6) -0.003(6)
O13 0.195(11) 0.069(6) 0.111(8) 0.029(6) -0.024(8) -0.025(7)
C26 0.067(8) 0.049(6) 0.054(7) 0.010(5) 0.008(6) -0.008(6)
C210 0.048(7) 0.056(7) 0.083(9) 0.028(6) 0.016(6) 0.009(5)
N31 0.056(5) 0.044(5) 0.057(6) 0.001(4) 0.001(4) 0.002(4)
O21 0.097(7) 0.132(8) 0.082(6) -0.023(6) 0.038(5) 0.000(6)
C39 0.077(9) 0.049(7) 0.078(9) 0.016(6) -0.003(7) -0.015(6)
C111 0.065(7) 0.068(7) 0.065(7) 0.003(6) 0.030(6) 0.007(6)
C29 0.056(7) 0.050(7) 0.094(10) 0.036(6) 0.015(6) 0.005(5)
C113 0.062(7) 0.063(7) 0.073(8) 0.014(6) 0.026(6) 0.020(6)
N22 0.057(6) 0.046(5) 0.086(7) 0.025(5) 0.009(5) 0.000(4)
N21 0.074(6) 0.043(5) 0.058(6) 0.000(4) 0.006(5) -0.002(4)
C17 0.080(8) 0.048(6) 0.073(8) 0.009(6) 0.037(6) 0.010(5)
C114 0.057(7) 0.071(7) 0.067(7) 0.023(6) 0.022(6) 0.009(6)
C19 0.057(7) 0.056(6) 0.057(7) 0.003(5) 0.013(5) 0.004(5)
C37 0.095(10) 0.047(7) 0.091(9) 0.011(6) -0.006(7) -0.007(6)
C14 0.077(8) 0.053(7) 0.048(6) -0.003(5) 0.001(6) -0.009(6)
C33 0.052(6) 0.042(6) 0.073(8) -0.004(5) 0.002(5) -0.005(5)
C27 0.062(8) 0.065(8) 0.136(12) 0.054(8) 0.025(8) 0.008(6)
O11 0.162(10) 0.118(8) 0.107(8) -0.067(7) 0.060(7) -0.060(7)
C24 0.072(8) 0.044(6) 0.065(7) 0.004(5) 0.003(6) -0.002(5)
C314 0.086(10) 0.034(6) 0.092(9) 0.003(6) -0.011(8) -0.008(6)
C313 0.082(9) 0.043(6) 0.092(9) -0.005(6) 0.014(7) 0.007(6)
C13 0.066(8) 0.050(7) 0.057(7) 0.009(5) 0.004(5) 0.000(5)
C38 0.086(10) 0.050(7) 0.119(11) 0.030(7) -0.012(8) -0.006(6)
C312 0.080(10) 0.098(10) 0.072(9) 0.008(8) -0.005(7) 0.025(8)
C22 0.076(9) 0.046(6) 0.090(9) 0.001(6) -0.004(7) -0.004(6)
C310 0.091(10) 0.036(6) 0.088(9) 0.025(6) -0.010(8) 0.000(6)
C28 0.064(7) 0.076(8) 0.081(8) 0.017(7) 0.020(6) 0.008(6)
C23 0.080(8) 0.041(6) 0.067(8) 0.001(5) 0.006(6) -0.004(6)
C32 0.088(9) 0.072(8) 0.057(7) 0.004(6) 0.019(6) 0.017(7)
C21 0.086(9) 0.054(7) 0.056(7) -0.004(6) -0.016(6) 0.001(6)
C311 0.107(12) 0.081(9) 0.079(9) -0.009(7) -0.004(9) 0.014(8)
C25 0.077(9) 0.074(8) 0.049(7) 0.005(6) 0.007(6) -0.012(7)
C16 0.062(7) 0.043(6) 0.058(7) 0.006(5) 0.001(5) -0.012(5)
C11 0.073(9) 0.060(8) 0.093(9) -0.011(7) -0.002(7) -0.012(7)
C31 0.072(8) 0.056(7) 0.065(7) 0.005(6) 0.015(6) 0.022(6)
C212 0.123(12) 0.072(9) 0.073(9) 0.006(7) -0.016(8) 0.000(8)
C12 0.051(7) 0.070(8) 0.101(10) 0.004(7) 0.002(6) -0.019(6)
C211 0.126(12) 0.068(9) 0.091(11) 0.019(8) 0.005(9) -0.021(8)
C213 0.137(13) 0.096(11) 0.080(10) 0.029(9) -0.017(9) -0.035(10)
C35 0.109(10) 0.079(9) 0.047(7) -0.001(6) 0.018(6) -0.018(7)
C34 0.121(11) 0.057(8) 0.081(10) -0.030(7) 0.010(8) -0.018(7)
C214 0.127(13) 0.088(10) 0.099(11) 0.037(9) -0.019(10) -0.034(9)
O12 0.43(2) 0.106(9) 0.077(7) -0.022(6) 0.025(10) -0.145(13)
O24 0.142(11) 0.145(11) 0.197(14) -0.048(9) 0.079(10) -0.048(8)
O22 0.240(16) 0.118(10) 0.271(18) 0.042(11) 0.157(15) 0.081(10)
O23 0.184(14) 0.39(3) 0.082(9) -0.054(12) -0.038(9) 0.008(16)
O14 0.229(18) 0.128(12) 0.31(2) 0.062(13) -0.013(16) 0.084(12)

loop_
_atom_type_symbol
_atom_type_description
_atom_type_scat_dispersion_real
_atom_type_scat_dispersion_imag
_atom_type_scat_source
C C 0.0033 0.0016 'International Tables Vol C Tables 4.2.6.8 and 6.1.1.4'
H H 0.0000 0.0000 'International Tables Vol C Tables 4.2.6.8 and 6.1.1.4'
N N 0.0061 0.0033 'International Tables Vol C Tables 4.2.6.8 and 6.1.1.4'
O O 0.0106 0.0060 'International Tables Vol C Tables 4.2.6.8 and 6.1.1.4'
S S 0.1246 0.1234 'International Tables Vol C Tables 4.2.6.8 and 6.1.1.4'
Zn Zn 0.2839 1.4301 'International Tables Vol C Tables 4.2.6.8 and 6.1.1.4'

loop_
_geom_angle_atom_site_label_1
_geom_angle_atom_site_label_2
_geom_angle_atom_site_label_3
_geom_angle
_geom_angle_site_symmetry_1
_geom_angle_site_symmetry_3
O11 Zn1 N21 117.0(4) . .
O11 Zn1 N11 107.8(4) . .
N21 Zn1 N11 107.1(4) . .
O11 Zn1 N31 108.9(4) . .
N21 Zn1 N31 108.8(3) . .
N11 Zn1 N31 106.7(3) . .
O21 Zn2 N24 110.3(4) . .
O21 Zn2 N35 108.6(4) . 4_575
N24 Zn2 N35 115.2(4) . 4_575
O21 Zn2 N14 99.4(3) . .
N24 Zn2 N14 111.5(3) . .
N35 Zn2 N14 110.6(3) 4_575 .
O12 S1 O13 114.2(6) . .
O12 S1 O11 111.1(6) . .
O13 S1 O11 111.0(6) . .
O12 S1 O14 109.4(7) . .
O13 S1 O14 108.3(8) . .
O11 S1 O14 102.2(7) . .
O22 S2 O23 109.7(8) . .
O22 S2 O24 110.8(8) . .
O23 S2 O24 111.3(11) . .
O22 S2 O21 108.9(6) . .
O23 S2 O21 106.6(7) . .
O24 S2 O21 109.4(6) . .
C16 N13 C15 108.2(9) . .
C16 N13 C18 126.1(9) . .
C15 N13 C18 125.7(9) . .
C13 N12 C12 105.8(9) . .
C13 N12 C17 124.4(9) . .
C12 N12 C17 129.8(10) . .
C33 N32 C32 104.4(9) . .
C33 N32 C37 128.5(10) . .
C32 N32 C37 127.1(10) . .
C114 C110 C112 118.2(9) . .
C114 C110 C18 124.4(9) . .
C112 C110 C18 117.4(9) . .
C16 N14 C14 105.9(9) . .
C16 N14 Zn2 129.9(7) . .
C14 N14 Zn2 124.2(7) . .
C13 N11 C11 105.5(9) . .
C13 N11 Zn1 129.5(8) . .
C11 N11 Zn1 125.0(8) . .
C110 C112 C111 119.7(9) . .
N13 C18 C110 112.9(8) . .
C26 N23 C25 107.6(9) . .
C26 N23 C28 124.7(10) . .
C25 N23 C28 127.6(10) . .
C14 C15 N13 106.1(9) . .
C36 N35 C35 106.2(9) . .
C36 N35 Zn2 130.0(8) . 4_676
C35 N35 Zn2 122.9(8) . 4_676
C36 N34 C34 106.1(9) . .
C36 N34 C38 127.9(11) . .
C34 N34 C38 125.8(10) . .
C26 N24 C24 106.1(9) . .
C26 N24 Zn2 123.4(8) . .
C24 N24 Zn2 130.3(7) . .
N35 C36 N34 112.5(10) . .
N24 C26 N23 110.3(10) . .
C212 C210 C214 117.2(11) . .
C212 C210 C28 122.7(12) . .
C214 C210 C28 120.0(12) . .
C33 N31 C31 103.5(9) . .
C33 N31 Zn1 130.3(8) . .
C31 N31 Zn1 125.6(7) . .
S2 O21 Zn2 134.7(6) . .
C311 C39 C313 117.1(12) . .
C311 C39 C37 122.6(12) . .
C313 C39 C37 120.3(12) . .
C19 C111 C112 121.3(10) . .
C213 C29 C211 118.7(11) . .
C213 C29 C27 119.4(13) . .
C211 C29 C27 121.9(12) . .
C114 C113 C19 123.1(10) . .
C22 N22 C23 107.7(10) . .
C22 N22 C27 125.4(11) . .
C23 N22 C27 126.8(11) . .
C23 N21 C21 106.2(9) . .
C23 N21 Zn1 126.8(7) . .
C21 N21 Zn1 126.9(8) . .
N12 C17 C19 113.9(9) . .
C113 C114 C110 120.4(10) . .
C111 C19 C113 117.1(10) . .
C111 C19 C17 120.7(9) . .
C113 C19 C17 122.3(9) . .
N32 C37 C39 110.6(9) . .
C15 C14 N14 109.3(9) . .
N32 C33 N31 113.8(9) . .
N22 C27 C29 112.4(9) . .
S1 O11 Zn1 130.4(6) . .
C25 C24 N24 109.2(10) . .
C313 C314 C310 119.7(12) . .
C314 C313 C39 122.2(12) . .
N11 C13 N12 111.2(10) . .
N34 C38 C310 111.7(9) . .
C311 C312 C310 120.1(13) . .
N22 C22 C21 107.8(10) . .
C314 C310 C312 119.2(12) . .
C314 C310 C38 119.8(13) . .
C312 C310 C38 121.0(13) . .
N23 C28 C210 112.3(9) . .
N21 C23 N22 111.6(10) . .
C31 C32 N32 109.0(11) . .
N21 C21 C22 106.7(11) . .
C312 C311 C39 121.6(13) . .
C24 C25 N23 106.7(10) . .
N13 C16 N14 110.5(9) . .
C12 C11 N11 108.0(10) . .
C32 C31 N31 109.3(10) . .
C210 C212 C211 121.8(13) . .
C11 C12 N12 109.6(11) . .
C29 C211 C212 119.8(13) . .
C29 C213 C214 121.0(13) . .
C34 C35 N35 107.8(10) . .
C35 C34 N34 107.3(10) . .
C210 C214 C213 121.0(13) . .

loop_
_geom_bond_atom_site_label_1
_geom_bond_atom_site_label_2
_geom_bond_distance
_geom_bond_site_symmetry_2
Zn1 O11 1.886(8) .
Zn1 N21 1.995(9) .
Zn1 N11 1.998(9) .
Zn1 N31 2.003(8) .
Zn2 O21 1.948(8) .
Zn2 N24 1.983(9) .
Zn2 N35 1.988(9) 4_575
Zn2 N14 2.001(8) .
S1 O12 1.368(8) .
S1 O13 1.411(7) .
S1 O11 1.442(8) .
S1 O14 1.463(10) .
S2 O22 1.399(9) .
S2 O23 1.400(9) .
S2 O24 1.409(9) .
S2 O21 1.451(7) .
N13 C16 1.323(12) .
N13 C15 1.369(12) .
N13 C18 1.487(12) .
N12 C13 1.355(13) .
N12 C12 1.360(14) .
N12 C17 1.463(12) .
N32 C33 1.315(13) .
N32 C32 1.360(13) .
N32 C37 1.483(13) .
C110 C114 1.379(14) .
C110 C112 1.389(14) .
C110 C18 1.512(13) .
N14 C16 1.327(13) .
N14 C14 1.374(12) .
N11 C13 1.321(13) .
N11 C11 1.404(14) .
C112 C111 1.393(14) .
N23 C26 1.348(13) .
N23 C25 1.371(14) .
N23 C28 1.474(13) .
C15 C14 1.343(15) .
N35 C36 1.309(13) .
N35 C35 1.381(13) .
N35 Zn2 1.988(9) 4_676
N34 C36 1.316(13) .
N34 C34 1.386(15) .
N34 C38 1.465(14) .
N24 C26 1.325(13) .
N24 C24 1.384(13) .
C210 C212 1.359(16) .
C210 C214 1.361(18) .
C210 C28 1.495(14) .
N31 C33 1.321(12) .
N31 C31 1.370(13) .
C39 C311 1.379(17) .
C39 C313 1.380(16) .
C39 C37 1.524(16) .
C111 C19 1.361(14) .
C29 C213 1.350(18) .
C29 C211 1.350(18) .
C29 C27 1.534(14) .
C113 C114 1.337(14) .
C113 C19 1.382(14) .
N22 C22 1.332(14) .
N22 C23 1.334(13) .
N22 C27 1.461(14) .
N21 C23 1.321(13) .
N21 C21 1.385(13) .
C17 C19 1.517(14) .
C24 C25 1.344(15) .
C314 C313 1.364(16) .
C314 C310 1.379(17) .
C38 C310 1.512(16) .
C312 C311 1.369(18) .
C312 C310 1.379(17) .
C22 C21 1.391(16) .
C32 C31 1.312(15) .
C11 C12 1.318(16) .
C212 C211 1.394(17) .
C213 C214 1.383(18) .
C35 C34 1.346(16) .
